data_7010365
loop_
_publ_author_name
'Nielson, Alastair J.'
'Glenny, Mark W.'
'Rickard, Clifton E. F.'

_publ_section_title
;
 2-tert-Butyl and 2-phenylphenylimido complexes of titanium(IV) and
 their olefin polymerisation activity
;
_journal_issue 3
_journal_name_full 'Journal of the Chemical Society, Dalton Transactions'
_journal_page_first 232
_journal_paper_doi 10.1039/b008232p
_journal_year 2001
_chemical_formula_moiety 'C40 H46 Cl4 N6 Ti2, 2(C H2 Cl2)'
_chemical_formula_sum 'C22 H27 Cl6 N3 Ti'
_chemical_formula_weight 594.07
_chemical_name_systematic
; 
 dichloro-di-\m-chloro(2-t-butylphenylimido)tetrakis-
pyridinedititanium(IV) bis(dichloromethane) solvate
;
_space_group_IT_number 2
_symmetry_cell_setting triclinic
_symmetry_space_group_name_Hall '-P 1'
_symmetry_space_group_name_H-M 'P -1'
_atom_sites_solution_hydrogens geom
_atom_sites_solution_primary direct
_atom_sites_solution_secondary difmap
_audit_creation_method SHELXL-97
_cell_angle_alpha 77.0130(10)
_cell_angle_beta 77.1400(9)
_cell_angle_gamma 84.5900(10)
_cell_formula_units_Z 2
_cell_length_a 8.042
_cell_length_b 10.73410(10)
_cell_length_c 16.4281(2)
_cell_measurement_reflns_used 5528
_cell_measurement_temperature 203(2)
_cell_measurement_theta_max 26
_cell_measurement_theta_min 2
_cell_volume 1345.73(2)
_computing_cell_refinement 'Siemens SMART'
_computing_data_collection 'Siemens SMART (Siemens, 1995)'
_computing_data_reduction 'Siemens SAINT  (Siemens, 1995)'
_computing_molecular_graphics 'Siemens SHELXTL (Siemens, 1994)'
_computing_publication_material SHELXL-97
_computing_structure_refinement 'SHELXL-97 Sheldrick, (1997)'
_computing_structure_solution 'SHELXS Sheldrick, (1990)'
_diffrn_ambient_temperature 203(2)
_diffrn_measured_fraction_theta_full 0.887
_diffrn_measured_fraction_theta_max 0.887
_diffrn_measurement_device_type 'Siemens SMART'
_diffrn_measurement_method 'Area detector \w scans'
_diffrn_radiation_monochromator graphite
_diffrn_radiation_source 'fine-focus sealed tube'
_diffrn_radiation_type MoK\a
_diffrn_radiation_wavelength 0.71073
_diffrn_reflns_av_R_equivalents 0.0313
_diffrn_reflns_av_sigmaI/netI 0.0421
_diffrn_reflns_limit_h_max 10
_diffrn_reflns_limit_h_min -10
_diffrn_reflns_limit_k_max 14
_diffrn_reflns_limit_k_min -13
_diffrn_reflns_limit_l_max 21
_diffrn_reflns_limit_l_min 0
_diffrn_reflns_number 13769
_diffrn_reflns_theta_full 28.59
_diffrn_reflns_theta_max 28.59
_diffrn_reflns_theta_min 1.30
_diffrn_standards_decay_% 0
_exptl_absorpt_coefficient_mu 0.930
_exptl_absorpt_correction_T_max 0.8008
_exptl_absorpt_correction_T_min 0.7189
_exptl_absorpt_correction_type multi-scan
_exptl_absorpt_process_details 'Blessing, 1995'
_exptl_crystal_colour Brown
_exptl_crystal_density_diffrn 1.466
_exptl_crystal_density_method 'not measured'
_exptl_crystal_description Prism
_exptl_crystal_F_000 608
_exptl_crystal_size_max 0.38
_exptl_crystal_size_mid 0.34
_exptl_crystal_size_min 0.25
_refine_diff_density_max 0.992
_refine_diff_density_min -1.210
_refine_diff_density_rms 0.101
_refine_ls_extinction_method none
_refine_ls_goodness_of_fit_ref 1.042
_refine_ls_hydrogen_treatment mixed
_refine_ls_matrix_type full
_refine_ls_number_parameters 292
_refine_ls_number_reflns 6103
_refine_ls_number_restraints 0
_refine_ls_restrained_S_all 1.042
_refine_ls_R_factor_all 0.0638
_refine_ls_R_factor_gt 0.0552
_refine_ls_shift/su_max 0.029
_refine_ls_shift/su_mean 0.003
_refine_ls_structure_factor_coef Fsqd
_refine_ls_weighting_details 'w=1/[\s^2^(Fo^2^)+(0.0983P)^2^+1.0795P] where P=(Fo^2^+2Fc^2^)/3'
_refine_ls_weighting_scheme calc
_refine_ls_wR_factor_gt 0.1548
_refine_ls_wR_factor_ref 0.1615
_reflns_number_gt 5181
_reflns_number_total 6103
_reflns_threshold_expression >2sigma(I)
_cod_data_source_file b008232p.txt
_cod_data_source_block '[4]'
_cod_depositor_comments
;
The following automatic conversions were performed:
'_symmetry_cell_setting' value 'Triclinic' changed to 'triclinic'
according to '/home/saulius/struct/CIF-dictionaries/cif_core.dic'
dictionary named 'cif_core.dic' version 2.4.1 from
2010-06-29.

'_exptl_absorpt_correction_type' value 'Multi-scan' changed
to 'multi-scan' according to
'/home/saulius/struct/CIF-dictionaries/cif_core.dic' dictionary named
'cif_core.dic' version 2.4.1 from 2010-06-29.

Automatic conversion script
Id: cif_fix_enum 1527 2010-12-29 10:47:43Z saulius 

The following automatic conversions were performed:

'_refine_ls_weighting_scheme' value 'calc
w=1/[\s^2^(Fo^2^)+(0.0983P)^2^+1.0795P] where P=(Fo^2^+2Fc^2^)/3' was
changed to 'calc'. New tag '_refine_ls_weighting_details' was
created. The value of the new tag was set to
'w=1/[\s^2^(Fo^2^)+(0.0983P)^2^+1.0795P] where P=(Fo^2^+2Fc^2^)/3'.

Automatic conversion script
Id: cif_fix_values 3143 2015-03-26 13:38:13Z robertas 
;
_cod_original_cell_volume 1345.67(2)
_cod_database_code 7010365

loop_
_symmetry_equiv_pos_as_xyz
'x, y, z'
'-x, -y, -z'

loop_
_atom_site_label
_atom_site_type_symbol
_atom_site_fract_x
_atom_site_fract_y
_atom_site_fract_z
_atom_site_U_iso_or_equiv
_atom_site_adp_type
_atom_site_occupancy
_atom_site_calc_flag
_atom_site_refinement_flags
_atom_site_disorder_assembly
_atom_site_disorder_group
Ti Ti -0.01183(5) 0.64514(4) 0.40019(3) 0.02184(14) Uani 1 d . . .
Cl1 Cl -0.26178(8) 0.77633(6) 0.39435(4) 0.03260(17) Uani 1 d . . .
Cl2 Cl 0.18876(7) 0.47462(6) 0.44840(4) 0.02547(15) Uani 1 d . . .
N1 N 0.1234(3) 0.7087(2) 0.30768(13) 0.0253(4) Uani 1 d . . .
C1 C 0.2609(3) 0.7377(3) 0.24061(16) 0.0267(5) Uani 1 d . . .
C2 C 0.2574(3) 0.8353(3) 0.16745(16) 0.0282(5) Uani 1 d . . .
C3 C 0.4058(4) 0.8487(3) 0.10479(18) 0.0365(6) Uani 1 d . . .
H3 H 0.4061 0.9117 0.0547 0.044 Uiso 1 calc R . .
C4 C 0.5513(4) 0.7746(4) 0.1124(2) 0.0452(8) Uani 1 d . . .
H4 H 0.6485 0.7867 0.0679 0.054 Uiso 1 calc R . .
C5 C 0.5557(4) 0.6833(4) 0.1844(2) 0.0489(8) Uani 1 d . . .
H5 H 0.6566 0.6337 0.1909 0.059 Uiso 1 calc R . .
C6 C 0.4099(4) 0.6644(3) 0.2479(2) 0.0395(7) Uani 1 d . . .
H6 H 0.4120 0.6003 0.2972 0.047 Uiso 1 calc R . .
C7 C 0.0997(3) 0.9217(3) 0.15669(17) 0.0311(6) Uani 1 d . . .
C8 C 0.1314(5) 1.0246(4) 0.0747(2) 0.0486(8) Uani 1 d . . .
H8A H 0.0297 1.0802 0.0719 0.073 Uiso 1 calc R . .
H8B H 0.1587 0.9843 0.0258 0.073 Uiso 1 calc R . .
H8C H 0.2261 1.0745 0.0744 0.073 Uiso 1 calc R . .
C9 C -0.0452(4) 0.8420(3) 0.1543(2) 0.0394(7) Uani 1 d . . .
H9A H -0.1440 0.8978 0.1444 0.059 Uiso 1 calc R . .
H9B H -0.0748 0.7817 0.2084 0.059 Uiso 1 calc R . .
H9C H -0.0092 0.7955 0.1086 0.059 Uiso 1 calc R . .
C10 C 0.0465(4) 0.9915(3) 0.23019(19) 0.0369(6) Uani 1 d . . .
H10A H -0.0537 1.0470 0.2225 0.055 Uiso 1 calc R . .
H10B H 0.1391 1.0424 0.2313 0.055 Uiso 1 calc R . .
H10C H 0.0201 0.9295 0.2837 0.055 Uiso 1 calc R . .
N2 N -0.1165(3) 0.5087(2) 0.34515(14) 0.0280(4) Uani 1 d . . .
C21 C -0.2783(4) 0.4741(3) 0.36976(19) 0.0336(6) Uani 1 d . . .
H21 H -0.3489 0.5047 0.4156 0.040 Uiso 1 calc R . .
C22 C -0.3459(4) 0.3964(3) 0.3313(2) 0.0410(7) Uani 1 d . . .
H22 H -0.4601 0.3734 0.3508 0.049 Uiso 1 calc R . .
C23 C -0.2447(5) 0.3530(3) 0.2643(2) 0.0505(8) Uani 1 d . . .
H23 H -0.2888 0.3010 0.2358 0.061 Uiso 1 calc R . .
C24 C -0.0783(5) 0.3859(4) 0.2390(2) 0.0527(9) Uani 1 d . . .
H24 H -0.0055 0.3558 0.1935 0.063 Uiso 1 calc R . .
C25 C -0.0196(4) 0.4632(3) 0.2809(2) 0.0401(7) Uani 1 d . . .
H25 H 0.0952 0.4852 0.2633 0.048 Uiso 1 calc R . .
N3 N 0.0773(3) 0.7601(2) 0.47505(14) 0.0266(4) Uani 1 d . . .
C31 C 0.2418(3) 0.7873(3) 0.45807(18) 0.0328(6) Uani 1 d . . .
H31 H 0.3172 0.7555 0.4140 0.039 Uiso 1 calc R . .
C32 C 0.3048(4) 0.8591(3) 0.5020(2) 0.0391(6) Uani 1 d . . .
H32 H 0.4216 0.8755 0.4887 0.047 Uiso 1 calc R . .
C33 C 0.1964(4) 0.9070(3) 0.5656(2) 0.0401(7) Uani 1 d . . .
H33 H 0.2364 0.9577 0.5964 0.048 Uiso 1 calc R . .
C34 C 0.0274(4) 0.8790(3) 0.5833(2) 0.0404(7) Uani 1 d . . .
H34 H -0.0505 0.9102 0.6268 0.049 Uiso 1 calc R . .
C35 C -0.0263(4) 0.8062(3) 0.53763(19) 0.0335(6) Uani 1 d . . .
H35 H -0.1422 0.7874 0.5508 0.040 Uiso 1 calc R . .
C50 C 0.7174(13) 0.4379(8) -0.0649(6) 0.142(3) Uani 1 d . . .
H50A H 0.6120 0.3911 -0.0439 0.170 Uiso 1 calc R . .
H50B H 0.7847 0.4026 -0.1127 0.170 Uiso 1 calc R . .
Cl3 Cl 0.6633(4) 0.5941(2) -0.1031(3) 0.224(2) Uani 1 d . . .
Cl4 Cl 0.8241(7) 0.4087(6) 0.0107(3) 0.261(2) Uani 1 d . . .
C51 C -0.4687(5) 1.0164(4) 0.2454(2) 0.0509(8) Uani 1 d . . .
H51A H -0.5495 0.9562 0.2415 0.061 Uiso 1 calc R . .
H51B H -0.3698 0.9667 0.2635 0.061 Uiso 1 calc R . .
Cl5 Cl -0.40245(15) 1.11431(10) 0.14535(7) 0.0650(3) Uani 1 d . . .
Cl6 Cl -0.56514(14) 1.10486(12) 0.32081(8) 0.0682(3) Uani 1 d . . .

loop_
_atom_site_aniso_label
_atom_site_aniso_U_11
_atom_site_aniso_U_22
_atom_site_aniso_U_33
_atom_site_aniso_U_23
_atom_site_aniso_U_13
_atom_site_aniso_U_12
Ti 0.0183(2) 0.0236(2) 0.0212(2) -0.00129(16) -0.00124(15) -0.00365(15)
Cl1 0.0241(3) 0.0319(3) 0.0387(3) -0.0032(3) -0.0056(2) 0.0020(2)
Cl2 0.0195(3) 0.0281(3) 0.0244(3) -0.0008(2) 0.0003(2) -0.0019(2)
N1 0.0215(9) 0.0288(11) 0.0235(10) -0.0009(8) -0.0035(8) -0.0043(8)
C1 0.0225(11) 0.0313(13) 0.0242(11) -0.0012(10) -0.0024(9) -0.0078(9)
C2 0.0265(12) 0.0337(13) 0.0238(11) -0.0022(10) -0.0050(9) -0.0092(10)
C3 0.0341(14) 0.0453(17) 0.0253(12) 0.0015(11) -0.0002(11) -0.0132(12)
C4 0.0290(14) 0.062(2) 0.0364(15) -0.0013(14) 0.0054(12) -0.0115(13)
C5 0.0241(13) 0.061(2) 0.0483(18) 0.0027(16) 0.0053(13) 0.0001(13)
C6 0.0281(13) 0.0442(17) 0.0359(15) 0.0059(12) 0.0009(11) -0.0022(12)
C7 0.0296(12) 0.0339(14) 0.0278(12) 0.0023(10) -0.0088(10) -0.0057(10)
C8 0.0499(18) 0.0515(19) 0.0357(16) 0.0133(14) -0.0119(14) -0.0052(15)
C9 0.0309(14) 0.0501(18) 0.0403(15) -0.0062(13) -0.0155(12) -0.0065(12)
C10 0.0394(15) 0.0326(14) 0.0378(15) -0.0035(12) -0.0093(12) -0.0032(11)
N2 0.0270(10) 0.0294(11) 0.0278(10) -0.0047(8) -0.0060(8) -0.0052(8)
C21 0.0294(13) 0.0341(14) 0.0370(14) -0.0021(11) -0.0096(11) -0.0065(11)
C22 0.0385(15) 0.0364(15) 0.0503(17) -0.0028(13) -0.0167(14) -0.0102(12)
C23 0.062(2) 0.0446(18) 0.054(2) -0.0140(15) -0.0226(17) -0.0167(16)
C24 0.060(2) 0.055(2) 0.0487(19) -0.0265(17) -0.0024(16) -0.0116(17)
C25 0.0390(15) 0.0447(17) 0.0378(15) -0.0141(13) -0.0026(12) -0.0073(13)
N3 0.0244(10) 0.0258(10) 0.0277(10) -0.0027(8) -0.0028(8) -0.0053(8)
C31 0.0255(12) 0.0359(14) 0.0362(14) -0.0053(11) -0.0051(11) -0.0061(10)
C32 0.0325(14) 0.0385(16) 0.0482(17) -0.0080(13) -0.0103(12) -0.0093(12)
C33 0.0446(16) 0.0337(15) 0.0487(17) -0.0133(13) -0.0187(14) -0.0033(12)
C34 0.0411(16) 0.0404(16) 0.0441(16) -0.0198(13) -0.0080(13) 0.0005(13)
C35 0.0290(13) 0.0343(14) 0.0375(14) -0.0107(11) -0.0033(11) -0.0035(11)
C50 0.176(9) 0.108(6) 0.132(7) -0.038(5) 0.007(6) -0.028(6)
Cl3 0.167(2) 0.1037(16) 0.302(4) -0.013(2) 0.117(3) 0.0164(16)
Cl4 0.268(5) 0.342(6) 0.217(4) -0.068(4) -0.101(4) -0.090(4)
C51 0.0471(18) 0.0444(18) 0.064(2) -0.0064(16) -0.0191(17) -0.0077(15)
Cl5 0.0780(7) 0.0570(6) 0.0581(6) -0.0053(4) -0.0175(5) -0.0022(5)
Cl6 0.0532(5) 0.0786(7) 0.0728(7) -0.0238(6) 0.0014(5) -0.0181(5)

loop_
_atom_type_symbol
_atom_type_description
_atom_type_scat_dispersion_real
_atom_type_scat_dispersion_imag
_atom_type_scat_source
C C 0.0033 0.0016 'International Tables Vol C Tables 4.2.6.8 and 6.1.1.4'
H H 0.0000 0.0000 'International Tables Vol C Tables 4.2.6.8 and 6.1.1.4'
N N 0.0061 0.0033 'International Tables Vol C Tables 4.2.6.8 and 6.1.1.4'
Cl Cl 0.1484 0.1585 'International Tables Vol C Tables 4.2.6.8 and 6.1.1.4'
Ti Ti 0.2776 0.4457 'International Tables Vol C Tables 4.2.6.8 and 6.1.1.4'

loop_
_geom_angle_atom_site_label_1
_geom_angle_atom_site_label_2
_geom_angle_atom_site_label_3
_geom_angle
_geom_angle_site_symmetry_1
_geom_angle_site_symmetry_3
_geom_angle_publ_flag
N1 Ti N3 93.89(9) . . y
N1 Ti N2 94.87(9) . . y
N3 Ti N2 170.64(8) . . y
N1 Ti Cl1 103.05(8) . . y
N3 Ti Cl1 91.80(6) . . y
N2 Ti Cl1 89.44(6) . . y
N1 Ti Cl2 95.39(7) . . y
N3 Ti Cl2 87.68(6) . . y
N2 Ti Cl2 88.21(6) . . y
Cl1 Ti Cl2 161.54(3) . . y
N1 Ti Cl2 172.32(7) . 2_566 ?
N3 Ti Cl2 84.70(6) . 2_566 ?
N2 Ti Cl2 86.18(6) . 2_566 ?
Cl1 Ti Cl2 84.56(2) . 2_566 ?
Cl2 Ti Cl2 77.02(2) . 2_566 ?
Ti Cl2 Ti 102.98(2) . 2_566 y
C1 N1 Ti 165.91(19) . . ?
N1 C1 C6 116.2(2) . . ?
N1 C1 C2 124.3(2) . . ?
C6 C1 C2 119.6(2) . . ?
C3 C2 C1 116.7(3) . . ?
C3 C2 C7 121.1(2) . . ?
C1 C2 C7 122.2(2) . . ?
C4 C3 C2 123.1(3) . . ?
C5 C4 C3 120.0(3) . . ?
C4 C5 C6 119.1(3) . . ?
C5 C6 C1 121.6(3) . . ?
C2 C7 C9 109.6(2) . . ?
C2 C7 C10 110.1(2) . . ?
C9 C7 C10 109.8(2) . . ?
C2 C7 C8 112.2(2) . . ?
C9 C7 C8 108.4(2) . . ?
C10 C7 C8 106.6(3) . . ?
C25 N2 C21 117.2(3) . . ?
C25 N2 Ti 119.45(19) . . ?
C21 N2 Ti 123.24(19) . . ?
N2 C21 C22 123.0(3) . . ?
C23 C22 C21 118.7(3) . . ?
C22 C23 C24 119.1(3) . . ?
C25 C24 C23 118.8(3) . . ?
N2 C25 C24 123.2(3) . . ?
C35 N3 C31 117.3(2) . . ?
C35 N3 Ti 122.74(18) . . ?
C31 N3 Ti 119.92(18) . . ?
N3 C31 C32 122.7(3) . . ?
C31 C32 C33 119.3(3) . . ?
C32 C33 C34 118.1(3) . . ?
C35 C34 C33 119.5(3) . . ?
N3 C35 C34 123.1(3) . . ?
Cl4 C50 Cl3 117.1(6) . . ?
Cl6 C51 Cl5 111.6(2) . . ?

loop_
_geom_bond_atom_site_label_1
_geom_bond_atom_site_label_2
_geom_bond_distance
_geom_bond_site_symmetry_2
_geom_bond_publ_flag
Ti N1 1.702(2) . y
Ti N3 2.189(2) . y
Ti N2 2.200(2) . y
Ti Cl1 2.3502(7) . y
Ti Cl2 2.4373(7) . y
Ti Cl2 2.6825(7) 2_566 y
Cl2 Ti 2.6826(7) 2_566 ?
N1 C1 1.379(3) . y
C1 C6 1.383(4) . ?
C1 C2 1.410(3) . ?
C2 C3 1.387(4) . ?
C2 C7 1.518(4) . ?
C3 C4 1.365(5) . ?
C4 C5 1.362(5) . ?
C5 C6 1.382(4) . ?
C7 C9 1.522(4) . ?
C7 C10 1.522(4) . ?
C7 C8 1.526(4) . ?
N2 C25 1.324(4) . ?
N2 C21 1.335(3) . ?
C21 C22 1.365(4) . ?
C22 C23 1.361(5) . ?
C23 C24 1.365(5) . ?
C24 C25 1.364(5) . ?
N3 C35 1.328(4) . ?
N3 C31 1.336(3) . ?
C31 C32 1.364(4) . ?
C32 C33 1.367(5) . ?
C33 C34 1.372(4) . ?
C34 C35 1.353(4) . ?
C50 Cl4 1.620(10) . ?
C50 Cl3 1.705(9) . ?
C51 Cl6 1.732(4) . ?
C51 Cl5 1.740(4) . ?
